data_7126830
loop_
_publ_author_name
'Scalambra, Franco'
'Sierra-Martin, Benjamin'
'Serrano-Ruiz, Manuel'
'Fernandez-Barbero, Antonio'
'Romerosa, Antonio'

_publ_section_title
;
 First exfoliated Ru-Ru-Au organometallic polymer with layered structure.
;
_journal_issue 66
_journal_name_full 'Chemical communications (Cambridge, England)'
_journal_page_first 9441
_journal_page_last 9444
_journal_paper_doi 10.1039/d0cc04325g
_journal_volume 56
_journal_year 2020
_chemical_formula_moiety 'C43 H58 Au2 N21 P4 Ru2, 4(H2 O)'
_chemical_formula_sum 'C43 H66 Au2 N21 O4 P4 Ru2'
_chemical_formula_weight 1661.12
_space_group_crystal_system monoclinic
_space_group_IT_number 14
_space_group_name_Hall '-P 2yn'
_space_group_name_H-M_alt 'P 1 21/n 1'
_atom_sites_solution_hydrogens mixed
_atom_sites_solution_primary dual
_audit_creation_date 2020-02-25
_audit_creation_method
;
Olex2 1.3
(compiled Nov 21 2019 18:26:39 for OlexSys, GUI svn.r6003)
;
_audit_update_record
;
2020-05-08 deposited with the CCDC.	2020-07-02 downloaded from the CCDC.
;
_cell_angle_alpha 90
_cell_angle_beta 108.9750(10)
_cell_angle_gamma 90
_cell_formula_units_Z 2
_cell_length_a 13.3590(11)
_cell_length_b 13.2038(11)
_cell_length_c 17.1923(14)
_cell_measurement_reflns_used 9348
_cell_measurement_temperature 100
_cell_measurement_theta_max 28.36
_cell_measurement_theta_min 2.23
_cell_volume 2867.8(4)
_computing_cell_refinement 'SAINT v6.28A (Bruker, 2002)'
_computing_data_reduction 'SAINT v6.28A (Bruker, 2002)'
_computing_molecular_graphics 'Olex2 1.3 (Dolomanov et al., 2009)'
_computing_publication_material 'Olex2 1.3 (Dolomanov et al., 2009)'
_computing_structure_refinement 'SHELXL 2018/1 (Sheldrick, 2015)'
_computing_structure_solution 'XT  (Sheldrick, 2015)'
_diffrn_ambient_temperature 100
_diffrn_measured_fraction_theta_full 0.995
_diffrn_measured_fraction_theta_max 0.991
_diffrn_measurement_device_type 'Bruker APEX-II CCD'
_diffrn_measurement_method '\f and \w scans'
_diffrn_radiation_type MoK\a
_diffrn_radiation_wavelength 0.71073
_diffrn_reflns_av_R_equivalents 0.0190
_diffrn_reflns_av_unetI/netI 0.0221
_diffrn_reflns_Laue_measured_fraction_full 0.995
_diffrn_reflns_Laue_measured_fraction_max 0.991
_diffrn_reflns_limit_h_max 16
_diffrn_reflns_limit_h_min -10
_diffrn_reflns_limit_k_max 16
_diffrn_reflns_limit_k_min -16
_diffrn_reflns_limit_l_max 21
_diffrn_reflns_limit_l_min -21
_diffrn_reflns_number 17591
_diffrn_reflns_point_group_measured_fraction_full 0.995
_diffrn_reflns_point_group_measured_fraction_max 0.991
_diffrn_reflns_theta_full 25.242
_diffrn_reflns_theta_max 26.730
_diffrn_reflns_theta_min 2.231
_diffrn_source_current 30.0
_diffrn_source_power 1.2
_diffrn_source_voltage 40.0
_diffrn_standards_number 0
_exptl_absorpt_coefficient_mu 5.788
_exptl_absorpt_correction_T_max 0.2629
_exptl_absorpt_correction_T_min 0.1904
_exptl_absorpt_correction_type multi-scan
_exptl_absorpt_process_details
;
SADABS-2014/5 (Bruker,2014/5) was used for absorption correction.
wR2(int) was 0.0720 before and 0.0346 after correction.
The Ratio of minimum to maximum transmission is 0.7242.
The \l/2 correction factor is 0.00150.
;
_exptl_crystal_colour yellow
_exptl_crystal_colour_primary yellow
_exptl_crystal_density_diffrn 1.924
_exptl_crystal_description 'rect. Prism'
_exptl_crystal_F_000 1618
_exptl_crystal_size_max 0.04
_exptl_crystal_size_mid 0.02
_exptl_crystal_size_min 0.02
_refine_diff_density_max 1.628
_refine_diff_density_min -0.548
_refine_diff_density_rms 0.101
_refine_ls_extinction_method none
_refine_ls_goodness_of_fit_ref 1.039
_refine_ls_hydrogen_treatment mixed
_refine_ls_matrix_type full
_refine_ls_number_parameters 353
_refine_ls_number_reflns 6045
_refine_ls_number_restraints 1
_refine_ls_restrained_S_all 1.039
_refine_ls_R_factor_all 0.0226
_refine_ls_R_factor_gt 0.0209
_refine_ls_shift/su_max 0.002
_refine_ls_shift/su_mean 0.000
_refine_ls_structure_factor_coef Fsqd
_refine_ls_weighting_details 'w=1/[\s^2^(Fo^2^)+(0.0211P)^2^+4.1870P] where P=(Fo^2^+2Fc^2^)/3'
_refine_ls_weighting_scheme calc
_refine_ls_wR_factor_gt 0.0482
_refine_ls_wR_factor_ref 0.0491
_reflns_Friedel_coverage 0.000
_reflns_number_gt 5702
_reflns_number_total 6045
_reflns_threshold_expression 'I > 2\s(I)'
_cod_data_source_file d0cc04325g2.cif
_cod_data_source_block 47521_0m
_cod_depositor_comments 'Adding full bibliography for 7126830.cif.'
_cod_database_code 7126830
_shelx_shelxl_version_number 2018/1
_shelx_space_group_comment
;
The symmetry employed for this shelxl refinement is uniquely defined
by the following loop, which should always be used as a source of
symmetry information in preference to the above space-group names.
They are only intended as comments.
;
_shelx_estimated_absorpt_t_max 0.893
_shelx_estimated_absorpt_t_min 0.801
_olex2_refinement_description
;
1. Fixed Uiso
 At 1.2 times of:
  All C(H) groups, All C(H,H) groups
 At 1.5 times of:
  All O(H) groups, All O(H,H) groups
2. Shared sites
{NCN, CCN}
3. Restrained distances
 H1WA-H1WB
 1.4 with sigma of 0.04
4. Uiso/Uaniso restraints and constraints
Uanis(NCN) = Uanis(CCN)
5. Others
 Fixed Sof: NCN(0.5) CCN(0.5)
6.a Free rotating group:
 O2W(H2W), O1W(H1WA,H1WB)
6.b Secondary CH2 refined with riding coordinates:
 C1(H1A,H1B), C4(H4A,H4B), C8(H8A,H8B), C2(H2A,H2B), C6(H6A,H6B), C3(H3A,H3B),
 C9(H9A,H9B), C11(H11A,H11B), C7(H7A,H7B), C5(H5A,H5B), C12(H12A,H12B),
 C10(H10A,H10B)
6.c Aromatic/amide H refined with riding coordinates:
 C16(H16), C15(H15), C14(H14), C13(H13), C17(H17)
;
_olex2_submission_special_instructions 'No special instructions were received'

loop_
_space_group_symop_operation_xyz
'x, y, z'
'-x+1/2, y+1/2, -z+1/2'
'-x, -y, -z'
'x-1/2, -y-1/2, z-1/2'

loop_
_atom_site_label
_atom_site_type_symbol
_atom_site_fract_x
_atom_site_fract_y
_atom_site_fract_z
_atom_site_U_iso_or_equiv
_atom_site_adp_type
_atom_site_occupancy
_atom_site_site_symmetry_order
_atom_site_calc_flag
_atom_site_refinement_flags_posn
_atom_site_refinement_flags_adp
_atom_site_refinement_flags_occupancy
_atom_site_disorder_assembly
_atom_site_disorder_group
Au1 Au 0.54524(2) 0.99476(2) 0.27861(2) 0.01782(4) Uani 1 1 d . . . . .
Ru1 Ru 0.60108(2) 0.46638(2) 0.39726(2) 0.01123(5) Uani 1 1 d . . . . .
P1 P 0.67525(6) 0.62227(5) 0.42661(4) 0.01370(14) Uani 1 1 d . . . . .
P2 P 0.71825(6) 0.38274(5) 0.50273(4) 0.01224(14) Uani 1 1 d . . . . .
O2W O 0.9095(2) 0.05319(19) 0.47704(19) 0.0350(6) Uani 1 1 d G . . . .
H2W H 0.913953 0.098088 0.515048 0.052 Uiso 1 1 d G U . . .
N1 N 0.6607(2) 0.82583(17) 0.38157(16) 0.0193(5) Uani 1 1 d . . . . .
N2 N 0.8409(2) 0.75447(18) 0.43942(17) 0.0217(6) Uani 1 1 d . . . . .
NCN N 0.5227(2) 0.49403(18) 0.47708(16) 0.0141(5) Uani 0.5 1 d . . P A 1
N4 N 0.8410(2) 0.20951(18) 0.55312(16) 0.0210(5) Uani 1 1 d . . . . .
N3 N 0.73439(19) 0.78881(17) 0.52988(15) 0.0180(5) Uani 1 1 d . . . . .
C3G C 0.5272(3) 1.0635(2) 0.3772(2) 0.0224(6) Uani 1 1 d . . . . .
N3G N 0.5226(2) 1.1065(2) 0.43350(18) 0.0317(7) Uani 1 1 d . . . . .
N5 N 0.7415(2) 0.26726(19) 0.64152(16) 0.0213(5) Uani 1 1 d . . . . .
C1 C 0.6069(2) 0.7272(2) 0.35816(18) 0.0167(6) Uani 1 1 d . . . . .
H1A H 0.602889 0.711048 0.300987 0.020 Uiso 1 1 calc R U . . .
H1B H 0.533649 0.732719 0.359594 0.020 Uiso 1 1 calc R U . . .
N1G N 0.5706(2) 0.8952(2) 0.11948(18) 0.0325(7) Uani 1 1 d . . . . .
O1W O 0.8119(3) 0.8413(2) 0.70432(16) 0.0455(7) Uani 1 1 d G . . . .
H1WA H 0.780704 0.835668 0.652846 0.068 Uiso 1 1 d DG U . . .
H1WB H 0.813813 0.783917 0.727096 0.068 Uiso 1 1 d DG U . . .
C4 C 0.6673(2) 0.8551(2) 0.46592(18) 0.0188(6) Uani 1 1 d . . . . .
H4A H 0.694996 0.925125 0.476302 0.023 Uiso 1 1 calc R U . . .
H4B H 0.594997 0.855199 0.469959 0.023 Uiso 1 1 calc R U . . .
C8 C 0.6639(2) 0.3289(2) 0.57966(18) 0.0191(6) Uani 1 1 d . . . . .
H8A H 0.639716 0.384747 0.607582 0.023 Uiso 1 1 calc R U . . .
H8B H 0.601633 0.286500 0.551204 0.023 Uiso 1 1 calc R U . . .
N6 N 0.8984(2) 0.36127(18) 0.63838(16) 0.0213(5) Uani 1 1 d . . . . .
C16 C 0.6264(3) 0.3732(2) 0.29954(19) 0.0250(7) Uani 1 1 d . . . . .
H16 H 0.692744 0.342106 0.305724 0.030 Uiso 1 1 calc R U . . .
N2G N 0.7538(2) 1.1213(2) 0.30921(18) 0.0331(7) Uani 1 1 d . . . . .
N4G N 0.3249(2) 0.8877(2) 0.23822(18) 0.0346(7) Uani 1 1 d . . . . .
C15 C 0.5946(3) 0.4697(3) 0.26721(19) 0.0264(7) Uani 1 1 d . . . . .
H15 H 0.635646 0.515121 0.247177 0.032 Uiso 1 1 calc R U . . .
C4G C 0.4070(3) 0.9234(2) 0.25584(19) 0.0240(7) Uani 1 1 d . . . . .
C2 C 0.8099(2) 0.6470(2) 0.42352(19) 0.0192(6) Uani 1 1 d . . . . .
H2A H 0.860959 0.604214 0.465213 0.023 Uiso 1 1 calc R U . . .
H2B H 0.813238 0.627538 0.368811 0.023 Uiso 1 1 calc R U . . .
C14 C 0.4903(3) 0.4887(2) 0.26928(19) 0.0226(7) Uani 1 1 d . . . . .
H14 H 0.449574 0.548334 0.251059 0.027 Uiso 1 1 calc R U . . .
C6 C 0.8405(2) 0.7855(2) 0.5211(2) 0.0229(6) Uani 1 1 d . . . . .
H6A H 0.872985 0.853572 0.533396 0.027 Uiso 1 1 calc R U . . .
H6B H 0.885199 0.737941 0.562423 0.027 Uiso 1 1 calc R U . . .
C13 C 0.4593(2) 0.4018(2) 0.30365(18) 0.0212(6) Uani 1 1 d . . . . .
H13 H 0.393643 0.393300 0.313176 0.025 Uiso 1 1 calc R U . . .
C3 C 0.6880(2) 0.6867(2) 0.52476(18) 0.0171(6) Uani 1 1 d . . . . .
H3A H 0.617137 0.692054 0.531089 0.020 Uiso 1 1 calc R U . . .
H3B H 0.732986 0.645032 0.570771 0.020 Uiso 1 1 calc R U . . .
C17 C 0.5415(3) 0.3297(2) 0.32153(18) 0.0222(6) Uani 1 1 d . . . . .
H17 H 0.540580 0.264217 0.344109 0.027 Uiso 1 1 calc R U . . .
C9 C 0.8424(2) 0.4340(2) 0.57418(18) 0.0200(6) Uani 1 1 d . . . . .
H9A H 0.889371 0.453841 0.542585 0.024 Uiso 1 1 calc R U . . .
H9B H 0.826256 0.495641 0.600641 0.024 Uiso 1 1 calc R U . . .
C1G C 0.5632(2) 0.9299(2) 0.1785(2) 0.0225(6) Uani 1 1 d . . . . .
C2G C 0.6788(3) 1.0742(2) 0.29758(19) 0.0232(7) Uani 1 1 d . . . . .
C11 C 0.7758(3) 0.1802(2) 0.60593(19) 0.0228(6) Uani 1 1 d . . . . .
H11A H 0.712984 0.141799 0.572333 0.027 Uiso 1 1 calc R U . . .
H11B H 0.818104 0.135186 0.650618 0.027 Uiso 1 1 calc R U . . .
C7 C 0.7751(2) 0.2648(2) 0.47751(18) 0.0195(6) Uani 1 1 d . . . . .
H7A H 0.717064 0.220090 0.445098 0.023 Uiso 1 1 calc R U . . .
H7B H 0.819611 0.281288 0.443052 0.023 Uiso 1 1 calc R U . . .
C5 C 0.7697(2) 0.8211(2) 0.3780(2) 0.0223(7) Uani 1 1 d . . . . .
H5A H 0.766583 0.797576 0.322544 0.027 Uiso 1 1 calc R U . . .
H5B H 0.799806 0.890322 0.385412 0.027 Uiso 1 1 calc R U . . .
C12 C 0.8327(3) 0.3286(2) 0.68767(19) 0.0233(7) Uani 1 1 d . . . . .
H12A H 0.877034 0.288827 0.735249 0.028 Uiso 1 1 calc R U . . .
H12B H 0.807181 0.389242 0.709375 0.028 Uiso 1 1 calc R U . . .
C10 C 0.9318(2) 0.2728(2) 0.6031(2) 0.0231(6) Uani 1 1 d . . . . .
H10A H 0.978747 0.230927 0.647964 0.028 Uiso 1 1 calc R U . . .
H10B H 0.973250 0.295124 0.567760 0.028 Uiso 1 1 calc R U . . .
CCN C 0.5227(2) 0.49403(18) 0.47708(16) 0.0141(5) Uani 0.5 1 d . . P A 2
H2WA H 0.894(4) 0.073(4) 0.434(3) 0.056(16) Uiso 1 1 d . . . B 1

loop_
_atom_site_aniso_label
_atom_site_aniso_U_11
_atom_site_aniso_U_22
_atom_site_aniso_U_33
_atom_site_aniso_U_23
_atom_site_aniso_U_13
_atom_site_aniso_U_12
Au1 0.01902(7) 0.01569(6) 0.01902(7) 0.00034(4) 0.00657(5) 0.00051(4)
Ru1 0.01176(11) 0.01176(10) 0.01078(11) -0.00020(8) 0.00452(8) -0.00005(8)
P1 0.0158(4) 0.0113(3) 0.0157(4) 0.0005(3) 0.0074(3) -0.0001(3)
P2 0.0124(3) 0.0116(3) 0.0129(3) -0.0003(3) 0.0045(3) 0.0006(3)
O2W 0.0388(15) 0.0267(13) 0.0372(17) -0.0054(12) 0.0093(13) 0.0101(11)
N1 0.0250(14) 0.0132(11) 0.0224(13) 0.0010(10) 0.0114(11) -0.0010(10)
N2 0.0181(13) 0.0165(12) 0.0347(15) -0.0006(11) 0.0147(12) -0.0027(10)
NCN 0.0124(13) 0.0131(11) 0.0140(13) -0.0002(9) 0.0006(10) 0.0009(9)
N4 0.0178(13) 0.0184(12) 0.0245(14) -0.0007(10) 0.0037(11) 0.0056(10)
N3 0.0194(13) 0.0148(11) 0.0203(13) -0.0014(10) 0.0072(10) -0.0013(9)
C3G 0.0257(17) 0.0186(14) 0.0250(17) 0.0022(13) 0.0111(13) -0.0009(12)
N3G 0.0394(18) 0.0284(14) 0.0335(17) 0.0001(13) 0.0204(14) -0.0003(13)
N5 0.0211(14) 0.0214(12) 0.0202(13) 0.0073(10) 0.0050(11) 0.0037(10)
C1 0.0210(15) 0.0139(13) 0.0155(14) 0.0045(11) 0.0063(12) 0.0016(11)
N1G 0.0338(17) 0.0333(15) 0.0304(16) -0.0078(13) 0.0106(13) 0.0000(13)
O1W 0.072(2) 0.0353(14) 0.0266(14) -0.0040(11) 0.0117(14) -0.0207(14)
C4 0.0235(16) 0.0133(13) 0.0213(16) -0.0006(11) 0.0096(13) 0.0023(11)
C8 0.0159(15) 0.0212(14) 0.0218(15) 0.0059(12) 0.0085(12) 0.0026(11)
N6 0.0182(13) 0.0187(12) 0.0228(14) 0.0034(10) 0.0009(11) 0.0001(10)
C16 0.0209(16) 0.0346(17) 0.0191(16) -0.0113(13) 0.0058(13) 0.0046(13)
N2G 0.0343(17) 0.0354(16) 0.0361(17) -0.0157(13) 0.0204(14) -0.0073(13)
N4G 0.0369(18) 0.0356(16) 0.0293(16) 0.0047(13) 0.0080(13) -0.0090(14)
C15 0.0322(19) 0.0355(17) 0.0132(15) -0.0036(13) 0.0097(13) -0.0102(15)
C4G 0.0275(18) 0.0211(14) 0.0227(16) 0.0044(12) 0.0070(14) -0.0021(13)
C2 0.0189(15) 0.0152(13) 0.0281(16) 0.0005(12) 0.0140(13) -0.0010(11)
C14 0.0265(17) 0.0221(15) 0.0128(15) -0.0009(11) -0.0022(12) 0.0042(12)
C6 0.0186(16) 0.0172(14) 0.0317(18) -0.0033(13) 0.0064(13) -0.0035(12)
C13 0.0176(15) 0.0297(16) 0.0152(15) -0.0073(12) 0.0036(12) -0.0034(12)
C3 0.0196(15) 0.0155(13) 0.0163(14) 0.0005(11) 0.0060(12) 0.0003(11)
C17 0.0322(18) 0.0147(13) 0.0161(15) -0.0065(11) 0.0028(13) -0.0036(12)
C9 0.0201(15) 0.0166(13) 0.0195(15) 0.0006(11) 0.0011(12) -0.0019(11)
C1G 0.0211(16) 0.0195(14) 0.0263(17) -0.0003(13) 0.0070(13) -0.0004(12)
C2G 0.0239(17) 0.0249(15) 0.0249(17) -0.0062(13) 0.0135(13) 0.0005(13)
C11 0.0237(16) 0.0186(14) 0.0238(16) 0.0053(12) 0.0047(13) -0.0009(12)
C7 0.0201(15) 0.0168(13) 0.0214(15) -0.0012(12) 0.0066(12) 0.0054(11)
C5 0.0263(17) 0.0183(14) 0.0289(17) 0.0020(12) 0.0181(14) -0.0018(12)
C12 0.0263(17) 0.0235(15) 0.0171(15) 0.0022(12) 0.0027(13) 0.0049(13)
C10 0.0153(15) 0.0244(15) 0.0274(17) 0.0035(13) 0.0038(13) 0.0047(12)
CCN 0.0124(13) 0.0131(11) 0.0140(13) -0.0002(9) 0.0006(10) 0.0009(9)

loop_
_atom_type_symbol
_atom_type_description
_atom_type_scat_dispersion_real
_atom_type_scat_dispersion_imag
_atom_type_scat_source
C C 0.0033 0.0016 'International Tables Vol C Tables 4.2.6.8 and 6.1.1.4'
H H 0.0000 0.0000 'International Tables Vol C Tables 4.2.6.8 and 6.1.1.4'
Au Au -2.0133 8.8022 'International Tables Vol C Tables 4.2.6.8 and 6.1.1.4'
N N 0.0061 0.0033 'International Tables Vol C Tables 4.2.6.8 and 6.1.1.4'
O O 0.0106 0.0060 'International Tables Vol C Tables 4.2.6.8 and 6.1.1.4'
P P 0.1023 0.0942 'International Tables Vol C Tables 4.2.6.8 and 6.1.1.4'
Ru Ru -1.2594 0.8363 'International Tables Vol C Tables 4.2.6.8 and 6.1.1.4'

loop_
_geom_angle_atom_site_label_1
_geom_angle_atom_site_label_2
_geom_angle_atom_site_label_3
_geom_angle
_geom_angle_site_symmetry_1
_geom_angle_site_symmetry_3
_geom_angle_publ_flag
N1 Au1 N6 167.29(7) . 4_575 ?
C3G Au1 N1 91.04(10) . . ?
C3G Au1 N6 98.95(10) . 4_575 ?
C4G Au1 N1 91.75(10) . . ?
C4G Au1 C3G 91.24(13) . . ?
C4G Au1 N6 80.27(10) . 4_575 ?
C4G Au1 C1G 89.49(13) . . ?
C4G Au1 C2G 176.27(13) . . ?
C1G Au1 N1 90.42(10) . . ?
C1G Au1 C3G 178.35(12) . . ?
C1G Au1 N6 79.72(10) . 4_575 ?
C2G Au1 N1 91.96(10) . . ?
C2G Au1 C3G 88.33(12) . . ?
C2G Au1 N6 96.14(10) . 4_575 ?
C2G Au1 C1G 90.84(12) . . ?
P2 Ru1 P1 97.26(3) . . ?
NCN Ru1 P1 88.29(7) . . ?
NCN Ru1 P2 85.40(8) . . ?
NCN Ru1 C16 150.17(11) . . ?
NCN Ru1 C15 145.96(12) . . ?
NCN Ru1 C14 108.81(12) . . ?
NCN Ru1 C13 93.07(11) . . ?
NCN Ru1 C17 112.42(11) . . ?
C16 Ru1 P1 120.91(9) . . ?
C16 Ru1 P2 95.80(9) . . ?
C16 Ru1 C15 37.07(12) . . ?
C16 Ru1 C14 62.53(12) . . ?
C16 Ru1 C13 62.44(11) . . ?
C16 Ru1 C17 37.76(12) . . ?
C15 Ru1 P1 94.46(9) . . ?
C15 Ru1 P2 127.62(10) . . ?
C15 Ru1 C14 37.44(13) . . ?
C15 Ru1 C13 61.97(12) . . ?
C15 Ru1 C17 62.17(12) . . ?
C14 Ru1 P1 101.57(8) . . ?
C14 Ru1 P2 156.59(8) . . ?
C13 Ru1 P1 135.90(8) . . ?
C13 Ru1 P2 126.81(8) . . ?
C13 Ru1 C14 36.99(11) . . ?
C17 Ru1 P1 156.46(8) . . ?
C17 Ru1 P2 95.52(8) . . ?
C17 Ru1 C14 62.16(11) . . ?
C17 Ru1 C13 37.06(11) . . ?
CCN Ru1 P1 88.29(7) . . ?
CCN Ru1 P2 85.40(8) . . ?
CCN Ru1 C16 150.17(11) . . ?
CCN Ru1 C15 145.96(12) . . ?
CCN Ru1 C14 108.81(12) . . ?
CCN Ru1 C13 93.07(11) . . ?
CCN Ru1 C17 112.42(11) . . ?
C1 P1 Ru1 116.59(10) . . ?
C2 P1 Ru1 120.87(9) . . ?
C2 P1 C1 97.63(13) . . ?
C2 P1 C3 98.26(14) . . ?
C3 P1 Ru1 121.64(9) . . ?
C3 P1 C1 96.65(13) . . ?
C8 P2 Ru1 115.59(10) . . ?
C9 P2 Ru1 126.44(9) . . ?
C9 P2 C8 98.17(14) . . ?
C9 P2 C7 96.69(14) . . ?
C7 P2 Ru1 117.02(10) . . ?
C7 P2 C8 97.54(13) . . ?
H2W O2W H2WA 115.2 . . ?
C1 N1 Au1 112.93(17) . . ?
C1 N1 C5 110.4(2) . . ?
C4 N1 Au1 104.11(15) . . ?
C4 N1 C1 111.5(2) . . ?
C4 N1 C5 107.9(2) . . ?
C5 N1 Au1 109.65(16) . . ?
C6 N2 C2 111.0(2) . . ?
C5 N2 C2 111.5(2) . . ?
C5 N2 C6 108.6(2) . . ?
NCN NCN Ru1 177.4(3) 3_666 . ?
C11 N4 C7 111.0(2) . . ?
C10 N4 C11 108.6(2) . . ?
C10 N4 C7 111.3(2) . . ?
C4 N3 C6 108.4(2) . . ?
C4 N3 C3 111.1(2) . . ?
C6 N3 C3 111.5(2) . . ?
N3G C3G Au1 175.4(3) . . ?
C11 N5 C8 112.4(2) . . ?
C11 N5 C12 110.3(2) . . ?
C12 N5 C8 110.7(2) . . ?
P1 C1 H1A 109.0 . . ?
P1 C1 H1B 109.0 . . ?
N1 C1 P1 113.0(2) . . ?
N1 C1 H1A 109.0 . . ?
N1 C1 H1B 109.0 . . ?
H1A C1 H1B 107.8 . . ?
H1WA O1W H1WB 109.4 . . ?
N1 C4 H4A 108.7 . . ?
N1 C4 H4B 108.7 . . ?
N3 C4 N1 114.1(2) . . ?
N3 C4 H4A 108.7 . . ?
N3 C4 H4B 108.7 . . ?
H4A C4 H4B 107.6 . . ?
P2 C8 H8A 109.1 . . ?
P2 C8 H8B 109.1 . . ?
N5 C8 P2 112.57(19) . . ?
N5 C8 H8A 109.1 . . ?
N5 C8 H8B 109.1 . . ?
H8A C8 H8B 107.8 . . ?
C12 N6 C9 111.8(2) . . ?
C10 N6 C9 111.2(2) . . ?
C10 N6 C12 109.1(2) . . ?
Ru1 C16 H16 121.8 . . ?
C15 C16 Ru1 71.98(17) . . ?
C15 C16 H16 126.1 . . ?
C15 C16 C17 107.8(3) . . ?
C17 C16 Ru1 71.87(16) . . ?
C17 C16 H16 126.1 . . ?
Ru1 C15 H15 122.8 . . ?
C16 C15 Ru1 70.95(17) . . ?
C16 C15 H15 125.6 . . ?
C16 C15 C14 108.9(3) . . ?
C14 C15 Ru1 72.30(17) . . ?
C14 C15 H15 125.6 . . ?
N4G C4G Au1 174.9(3) . . ?
P1 C2 H2A 109.1 . . ?
P1 C2 H2B 109.1 . . ?
N2 C2 P1 112.43(19) . . ?
N2 C2 H2A 109.1 . . ?
N2 C2 H2B 109.1 . . ?
H2A C2 H2B 107.8 . . ?
Ru1 C14 H14 124.0 . . ?
C15 C14 Ru1 70.26(17) . . ?
C15 C14 H14 126.6 . . ?
C13 C14 Ru1 70.82(17) . . ?
C13 C14 C15 106.8(3) . . ?
C13 C14 H14 126.6 . . ?
N2 C6 N3 114.2(2) . . ?
N2 C6 H6A 108.7 . . ?
N2 C6 H6B 108.7 . . ?
N3 C6 H6A 108.7 . . ?
N3 C6 H6B 108.7 . . ?
H6A C6 H6B 107.6 . . ?
Ru1 C13 H13 122.6 . . ?
C14 C13 Ru1 72.19(17) . . ?
C14 C13 H13 125.5 . . ?
C17 C13 Ru1 71.36(17) . . ?
C17 C13 C14 109.0(3) . . ?
C17 C13 H13 125.5 . . ?
P1 C3 H3A 109.0 . . ?
P1 C3 H3B 109.0 . . ?
N3 C3 P1 112.81(19) . . ?
N3 C3 H3A 109.0 . . ?
N3 C3 H3B 109.0 . . ?
H3A C3 H3B 107.8 . . ?
Ru1 C17 H17 123.5 . . ?
C16 C17 Ru1 70.38(16) . . ?
C16 C17 H17 126.2 . . ?
C13 C17 Ru1 71.57(16) . . ?
C13 C17 C16 107.5(3) . . ?
C13 C17 H17 126.2 . . ?
P2 C9 H9A 109.0 . . ?
P2 C9 H9B 109.0 . . ?
N6 C9 P2 112.91(19) . . ?
N6 C9 H9A 109.0 . . ?
N6 C9 H9B 109.0 . . ?
H9A C9 H9B 107.8 . . ?
N1G C1G Au1 177.5(3) . . ?
N2G C2G Au1 178.3(3) . . ?
N4 C11 H11A 109.2 . . ?
N4 C11 H11B 109.2 . . ?
N5 C11 N4 112.2(2) . . ?
N5 C11 H11A 109.2 . . ?
N5 C11 H11B 109.2 . . ?
H11A C11 H11B 107.9 . . ?
P2 C7 H7A 109.2 . . ?
P2 C7 H7B 109.2 . . ?
N4 C7 P2 112.16(19) . . ?
N4 C7 H7A 109.2 . . ?
N4 C7 H7B 109.2 . . ?
H7A C7 H7B 107.9 . . ?
N1 C5 H5A 108.7 . . ?
N1 C5 H5B 108.7 . . ?
N2 C5 N1 114.4(2) . . ?
N2 C5 H5A 108.7 . . ?
N2 C5 H5B 108.7 . . ?
H5A C5 H5B 107.6 . . ?
N5 C12 N6 113.5(2) . . ?
N5 C12 H12A 108.9 . . ?
N5 C12 H12B 108.9 . . ?
N6 C12 H12A 108.9 . . ?
N6 C12 H12B 108.9 . . ?
H12A C12 H12B 107.7 . . ?
N4 C10 H10A 109.0 . . ?
N4 C10 H10B 109.0 . . ?
N6 C10 N4 112.8(2) . . ?
N6 C10 H10A 109.0 . . ?
N6 C10 H10B 109.0 . . ?
H10A C10 H10B 107.8 . . ?

loop_
_geom_bond_atom_site_label_1
_geom_bond_atom_site_label_2
_geom_bond_distance
_geom_bond_site_symmetry_2
_geom_bond_publ_flag
Au1 N1 2.952(2) . ?
Au1 C3G 2.006(3) . ?
Au1 N6 3.193(3) 4_575 ?
Au1 C4G 1.995(3) . ?
Au1 C1G 2.005(3) . ?
Au1 C2G 2.003(3) . ?
Ru1 P1 2.2689(7) . ?
Ru1 P2 2.2610(7) . ?
Ru1 NCN 2.012(3) . ?
Ru1 C16 2.196(3) . ?
Ru1 C15 2.209(3) . ?
Ru1 C14 2.236(3) . ?
Ru1 C13 2.218(3) . ?
Ru1 C17 2.216(3) . ?
Ru1 CCN 2.012(3) . ?
P1 C1 1.855(3) . ?
P1 C2 1.845(3) . ?
P1 C3 1.847(3) . ?
P2 C8 1.846(3) . ?
P2 C9 1.841(3) . ?
P2 C7 1.845(3) . ?
O2W H2W 0.8699 . ?
O2W H2WA 0.75(5) . ?
N1 C1 1.478(4) . ?
N1 C4 1.476(4) . ?
N1 C5 1.479(4) . ?
N2 C2 1.479(4) . ?
N2 C6 1.465(4) . ?
N2 C5 1.464(4) . ?
NCN NCN 1.151(5) 3_666 ?
N4 C11 1.498(4) . ?
N4 C7 1.501(4) . ?
N4 C10 1.494(4) . ?
N3 C4 1.463(4) . ?
N3 C6 1.474(4) . ?
N3 C3 1.475(3) . ?
C3G N3G 1.140(4) . ?
N5 C8 1.466(4) . ?
N5 C11 1.446(4) . ?
N5 C12 1.464(4) . ?
C1 H1A 0.9900 . ?
C1 H1B 0.9900 . ?
N1G C1G 1.147(4) . ?
O1W H1WA 0.8500 . ?
O1W H1WB 0.8497 . ?
C4 H4A 0.9900 . ?
C4 H4B 0.9900 . ?
C8 H8A 0.9900 . ?
C8 H8B 0.9900 . ?
N6 C9 1.471(4) . ?
N6 C12 1.469(4) . ?
N6 C10 1.452(4) . ?
C16 H16 0.9500 . ?
C16 C15 1.401(5) . ?
C16 C17 1.428(4) . ?
N2G C2G 1.140(4) . ?
N4G C4G 1.141(4) . ?
C15 H15 0.9500 . ?
C15 C14 1.427(5) . ?
C2 H2A 0.9900 . ?
C2 H2B 0.9900 . ?
C14 H14 0.9500 . ?
C14 C13 1.413(4) . ?
C6 H6A 0.9900 . ?
C6 H6B 0.9900 . ?
C13 H13 0.9500 . ?
C13 C17 1.409(4) . ?
C3 H3A 0.9900 . ?
C3 H3B 0.9900 . ?
C17 H17 0.9500 . ?
C9 H9A 0.9900 . ?
C9 H9B 0.9900 . ?
C11 H11A 0.9900 . ?
C11 H11B 0.9900 . ?
C7 H7A 0.9900 . ?
C7 H7B 0.9900 . ?
C5 H5A 0.9900 . ?
C5 H5B 0.9900 . ?
C12 H12A 0.9900 . ?
C12 H12B 0.9900 . ?
C10 H10A 0.9900 . ?
C10 H10B 0.9900 . ?

loop_
_geom_torsion_atom_site_label_1
_geom_torsion_atom_site_label_2
_geom_torsion_atom_site_label_3
_geom_torsion_atom_site_label_4
_geom_torsion
_geom_torsion_site_symmetry_1
_geom_torsion_site_symmetry_2
_geom_torsion_site_symmetry_3
_geom_torsion_site_symmetry_4
_geom_torsion_publ_flag
Au1 N1 C1 P1 -176.65(11) . . . . ?
Au1 N1 C4 N3 -172.08(18) . . . . ?
Au1 N1 C5 N2 167.90(19) . . . . ?
Ru1 P1 C1 N1 -179.86(16) . . . . ?
Ru1 P1 C2 N2 176.40(16) . . . . ?
Ru1 P1 C3 N3 -177.66(15) . . . . ?
Ru1 P2 C8 N5 174.23(17) . . . . ?
Ru1 P2 C9 N6 177.43(15) . . . . ?
Ru1 P2 C7 N4 -172.90(16) . . . . ?
Ru1 C16 C15 C14 -62.7(2) . . . . ?
Ru1 C16 C17 C13 62.3(2) . . . . ?
Ru1 C15 C14 C13 -61.8(2) . . . . ?
Ru1 C14 C13 C17 -62.2(2) . . . . ?
Ru1 C13 C17 C16 -61.5(2) . . . . ?
C1 P1 C2 N2 49.1(2) . . . . ?
C1 P1 C3 N3 -50.7(2) . . . . ?
C1 N1 C4 N3 65.8(3) . . . . ?
C1 N1 C5 N2 -67.0(3) . . . . ?
C4 N1 C1 P1 -59.8(3) . . . . ?
C4 N1 C5 N2 55.1(3) . . . . ?
C4 N3 C6 N2 -55.5(3) . . . . ?
C4 N3 C3 P1 62.1(3) . . . . ?
C8 P2 C9 N6 47.0(2) . . . . ?
C8 P2 C7 N4 -49.1(2) . . . . ?
C8 N5 C11 N4 68.5(3) . . . . ?
C8 N5 C12 N6 -68.9(3) . . . . ?
C16 C15 C14 Ru1 61.9(2) . . . . ?
C16 C15 C14 C13 0.1(3) . . . . ?
C15 C16 C17 Ru1 -63.5(2) . . . . ?
C15 C16 C17 C13 -1.1(3) . . . . ?
C15 C14 C13 Ru1 61.4(2) . . . . ?
C15 C14 C13 C17 -0.8(3) . . . . ?
C2 P1 C1 N1 -49.6(2) . . . . ?
C2 P1 C3 N3 48.0(2) . . . . ?
C2 N2 C6 N3 -67.9(3) . . . . ?
C2 N2 C5 N1 67.5(3) . . . . ?
C14 C13 C17 Ru1 62.8(2) . . . . ?
C14 C13 C17 C16 1.2(3) . . . . ?
C6 N2 C2 P1 60.7(3) . . . . ?
C6 N2 C5 N1 -55.0(3) . . . . ?
C6 N3 C4 N1 56.0(3) . . . . ?
C6 N3 C3 P1 -58.9(3) . . . . ?
C3 P1 C1 N1 49.7(2) . . . . ?
C3 P1 C2 N2 -48.8(2) . . . . ?
C3 N3 C4 N1 -66.9(3) . . . . ?
C3 N3 C6 N2 67.0(3) . . . . ?
C17 C16 C15 Ru1 63.4(2) . . . . ?
C17 C16 C15 C14 0.7(3) . . . . ?
C9 P2 C8 N5 -48.5(2) . . . . ?
C9 P2 C7 N4 50.1(2) . . . . ?
C9 N6 C12 N5 67.6(3) . . . . ?
C9 N6 C10 N4 -67.6(3) . . . . ?
C11 N4 C7 P2 60.6(3) . . . . ?
C11 N4 C10 N6 -56.1(3) . . . . ?
C11 N5 C8 P2 -62.4(3) . . . . ?
C11 N5 C12 N6 56.1(3) . . . . ?
C7 P2 C8 N5 49.4(2) . . . . ?
C7 P2 C9 N6 -51.6(2) . . . . ?
C7 N4 C11 N5 -67.3(3) . . . . ?
C7 N4 C10 N6 66.4(3) . . . . ?
C5 N1 C1 P1 60.2(3) . . . . ?
C5 N1 C4 N3 -55.6(3) . . . . ?
C5 N2 C2 P1 -60.5(3) . . . . ?
C5 N2 C6 N3 55.0(3) . . . . ?
C12 N5 C8 P2 61.4(3) . . . . ?
C12 N5 C11 N4 -55.6(3) . . . . ?
C12 N6 C9 P2 -58.7(3) . . . . ?
C12 N6 C10 N4 56.1(3) . . . . ?
C10 N4 C11 N5 55.4(3) . . . . ?
C10 N4 C7 P2 -60.5(3) . . . . ?
C10 N6 C9 P2 63.5(3) . . . . ?
C10 N6 C12 N5 -55.8(3) . . . . ?
